data_7026990
loop_
_publ_author_name
'Ecken, Holger'
'Olmstead, Marilyn M.'
'Noll, Bruce C.'
'Attar, Saeed'
'Schlyer, Bruce'
'Balch, Alan L.'

_publ_section_title
;
 Effects of anions on the solid state structures of linear gold(I)
 complexes of the type (o-xylyl isocyanide)gold(I) (monoanion)
;
_journal_issue 22
_journal_name_full 'Journal of the Chemical Society, Dalton Transactions'
_journal_page_first 3715
_journal_paper_doi 10.1039/a805086d
_journal_year 1998
_chemical_formula_sum 'C9 H9 Au Cl N'
_chemical_formula_weight 363.59
_chemical_name_common (o-xylylNC)AuCl
_chemical_name_systematic
; 
 ? 
;
_space_group_IT_number 14
_symmetry_cell_setting monoclinic
_symmetry_space_group_name_Hall '-P 2yn'
_symmetry_space_group_name_H-M 'P 1 21/n 1'
_atom_sites_solution_hydrogens geom
_atom_sites_solution_primary direct
_atom_sites_solution_secondary difmap
_audit_creation_method SHELXL-97
_cell_angle_alpha 90.00
_cell_angle_beta 97.93(2)
_cell_angle_gamma 90.00
_cell_formula_units_Z 8
_cell_length_a 10.614(3)
_cell_length_b 17.216(4)
_cell_length_c 11.011(3)
_cell_measurement_reflns_used 50
_cell_measurement_temperature 130(2)
_cell_measurement_theta_max 19.9
_cell_measurement_theta_min 4.6
_cell_volume 1992.8(9)
_computing_cell_refinement 'Siemens P3'
_computing_data_collection 'Siemens P3'
_computing_data_reduction 'Siemens XDISK'
_computing_molecular_graphics 'SHELXTL 5, XP (Sheldrick, 1994)'
_computing_publication_material 'SHELXL-97, CIFTAB (Sheldrick, 1998)'
_computing_structure_refinement 'SHELXL-97 (Sheldrick, 1997)'
_computing_structure_solution 'SHELXS-97 (Sheldrick, 1990)'
_diffrn_ambient_temperature 130(2)
_diffrn_measured_fraction_theta_full 0.997
_diffrn_measured_fraction_theta_max 0.997
_diffrn_measurement_device_type 'Siemens R3m/V'
_diffrn_measurement_method \w
_diffrn_radiation_monochromator graphite
_diffrn_radiation_source 'normal-focus sealed tube'
_diffrn_radiation_type MoK\a
_diffrn_radiation_wavelength 0.71073
_diffrn_reflns_av_R_equivalents 0.031
_diffrn_reflns_av_sigmaI/netI 0.0596
_diffrn_reflns_limit_h_max 13
_diffrn_reflns_limit_h_min 0
_diffrn_reflns_limit_k_max 22
_diffrn_reflns_limit_k_min 0
_diffrn_reflns_limit_l_max 14
_diffrn_reflns_limit_l_min -14
_diffrn_reflns_number 5067
_diffrn_reflns_theta_full 27.60
_diffrn_reflns_theta_max 27.60
_diffrn_reflns_theta_min 2.21
_diffrn_standards_decay_% <1.0
_diffrn_standards_interval_count 198
_diffrn_standards_number 2
_exptl_absorpt_coefficient_mu 14.977
_exptl_absorpt_correction_T_max 0.2666
_exptl_absorpt_correction_T_min 0.1235
_exptl_absorpt_correction_type empirical
_exptl_absorpt_process_details XABS2
_exptl_crystal_colour colorless
_exptl_crystal_density_diffrn 2.424
_exptl_crystal_density_method 'not measured'
_exptl_crystal_description prism
_exptl_crystal_F_000 1328
_exptl_crystal_size_max 0.24
_exptl_crystal_size_mid 0.18
_exptl_crystal_size_min 0.12
_refine_diff_density_max 2.041
_refine_diff_density_min -1.837
_refine_diff_density_rms 0.282
_refine_ls_extinction_method none
_refine_ls_goodness_of_fit_ref 1.034
_refine_ls_hydrogen_treatment mixed
_refine_ls_matrix_type full
_refine_ls_number_parameters 221
_refine_ls_number_reflns 4608
_refine_ls_number_restraints 0
_refine_ls_restrained_S_all 1.034
_refine_ls_R_factor_all 0.0696
_refine_ls_R_factor_gt 0.0512
_refine_ls_shift/su_max 0.002
_refine_ls_shift/su_mean 0.000
_refine_ls_structure_factor_coef Fsqd
_refine_ls_weighting_details 'calc w=1/[\s^2^(Fo^2^)+(0.0677P)^2^+0.0000P] where P=(Fo^2^+2Fc^2^)/3'
_refine_ls_weighting_scheme calc
_refine_ls_wR_factor_gt 0.1212
_refine_ls_wR_factor_ref 0.1323
_reflns_number_gt 3589
_reflns_number_total 4608
_reflns_threshold_expression >2sigma(I)
_cod_data_source_file 805086Dsup1.cif
_cod_data_source_block mn779
_cod_original_sg_symbol_H-M 'P 2(1)/n'
_cod_database_code 7026990

loop_
_symmetry_equiv_pos_as_xyz
'x, y, z'
'-x+1/2, y+1/2, -z+1/2'
'-x, -y, -z'
'x-1/2, -y-1/2, z-1/2'

loop_
_atom_site_label
_atom_site_type_symbol
_atom_site_fract_x
_atom_site_fract_y
_atom_site_fract_z
_atom_site_U_iso_or_equiv
_atom_site_adp_type
_atom_site_occupancy
_atom_site_symmetry_multiplicity
_atom_site_calc_flag
_atom_site_refinement_flags
Au1 Au 0.01367(4) 0.06595(3) 0.35161(4) 0.03756(14) Uani 1 1 d .
Au2 Au -0.13799(4) 0.02526(2) 0.07080(4) 0.03233(13) Uani 1 1 d .
Cl1 Cl -0.1392(3) 0.13870(19) 0.4197(3) 0.0466(7) Uani 1 1 d .
Cl2 Cl -0.1391(3) -0.10553(17) 0.0573(3) 0.0460(7) Uani 1 1 d .
N1 N 0.2263(9) -0.0278(6) 0.2576(9) 0.039(2) Uani 1 1 d .
N2 N -0.1555(8) 0.2045(6) 0.0778(8) 0.0316(19) Uani 1 1 d .
C1 C 0.1468(11) 0.0065(8) 0.2918(11) 0.040(3) Uani 1 1 d .
C2 C 0.3268(11) -0.0692(7) 0.2125(10) 0.035(2) Uani 1 1 d .
C3 C 0.3123(10) -0.1505(7) 0.2078(11) 0.038(3) Uani 1 1 d .
C4 C 0.4159(11) -0.1896(8) 0.1643(11) 0.043(3) Uani 1 1 d .
H4 H 0.4148 -0.2447 0.1591 0.051 Uiso 1 1 calc R
C5 C 0.5153(12) -0.1504(11) 0.1302(12) 0.056(4) Uani 1 1 d .
H5 H 0.5810 -0.1785 0.0993 0.067 Uiso 1 1 calc R
C6 C 0.5243(12) -0.0715(9) 0.1388(11) 0.048(3) Uani 1 1 d .
H6 H 0.5975 -0.0464 0.1166 0.057 Uiso 1 1 calc R
C7 C 0.4277(11) -0.0261(8) 0.1798(11) 0.040(3) Uani 1 1 d .
C8 C 0.1983(12) -0.1901(9) 0.2448(12) 0.050(3) Uani 1 1 d .
H8A H 0.2069 -0.2464 0.2356 0.075 Uiso 1 1 calc R
H8B H 0.1216 -0.1722 0.1924 0.075 Uiso 1 1 calc R
H8C H 0.1915 -0.1778 0.3305 0.075 Uiso 1 1 calc R
C9 C 0.4363(13) 0.0605(8) 0.1897(13) 0.053(3) Uani 1 1 d .
H9A H 0.3704 0.0841 0.1300 0.080 Uiso 1 1 calc R
H9B H 0.5204 0.0775 0.1730 0.080 Uiso 1 1 calc R
H9C H 0.4239 0.0765 0.2726 0.080 Uiso 1 1 calc R
C10 C -0.1477(12) 0.1370(8) 0.0783(9) 0.040(3) Uani 1 1 d .
C11 C -0.1713(9) 0.2834(6) 0.0784(9) 0.028(2) Uani 1 1 d .
C12 C -0.0756(10) 0.3308(7) 0.0381(10) 0.033(2) Uani 1 1 d .
C13 C -0.0971(14) 0.4101(7) 0.0426(12) 0.046(3) Uani 1 1 d .
H13 H -0.0359 0.4442 0.0164 0.055 Uiso 1 1 calc R
C14 C -0.2019(13) 0.4415(7) 0.0829(12) 0.044(3) Uani 1 1 d .
H14 H -0.2116 0.4963 0.0848 0.053 Uiso 1 1 calc R
C15 C -0.2960(12) 0.3929(8) 0.1219(12) 0.046(3) Uani 1 1 d .
H15 H -0.3704 0.4149 0.1469 0.055 Uiso 1 1 calc R
C16 C -0.2792(10) 0.3122(7) 0.1235(10) 0.035(2) Uani 1 1 d .
C17 C 0.0397(11) 0.2965(8) -0.0032(12) 0.047(3) Uani 1 1 d .
H17A H 0.0142 0.2581 -0.0676 0.071 Uiso 1 1 calc R
H17B H 0.0912 0.2711 0.0663 0.071 Uiso 1 1 calc R
H17C H 0.0896 0.3376 -0.0355 0.071 Uiso 1 1 calc R
C18 C -0.3738(12) 0.2602(9) 0.1678(12) 0.051(3) Uani 1 1 d .
H18A H -0.4165 0.2296 0.0991 0.076 Uiso 1 1 calc R
H18B H -0.4367 0.2913 0.2035 0.076 Uiso 1 1 calc R
H18C H -0.3307 0.2251 0.2304 0.076 Uiso 1 1 calc R

loop_
_atom_site_aniso_label
_atom_site_aniso_U_11
_atom_site_aniso_U_22
_atom_site_aniso_U_33
_atom_site_aniso_U_23
_atom_site_aniso_U_13
_atom_site_aniso_U_12
Au1 0.0334(2) 0.0424(3) 0.0366(2) -0.00522(19) 0.00418(17) 0.00221(18)
Au2 0.0354(2) 0.0292(2) 0.0325(2) 0.00445(17) 0.00486(16) 0.00131(17)
Cl1 0.0452(15) 0.0436(17) 0.0525(18) -0.0070(14) 0.0127(13) 0.0051(13)
Cl2 0.0523(17) 0.0287(14) 0.0598(19) 0.0073(13) 0.0176(14) 0.0056(13)
N1 0.031(5) 0.052(6) 0.033(5) -0.005(5) -0.001(4) 0.010(4)
N2 0.031(4) 0.037(5) 0.028(5) 0.005(4) 0.008(3) -0.001(4)
C1 0.037(6) 0.054(8) 0.030(6) 0.007(5) 0.007(5) -0.003(6)
C2 0.039(6) 0.041(6) 0.023(5) -0.006(5) 0.001(4) 0.005(5)
C3 0.031(5) 0.048(7) 0.035(6) -0.009(5) 0.000(4) 0.005(5)
C4 0.040(6) 0.052(8) 0.036(6) -0.007(6) 0.003(5) 0.010(6)
C5 0.038(6) 0.095(12) 0.035(7) -0.009(7) 0.002(5) 0.012(7)
C6 0.036(6) 0.076(10) 0.032(6) 0.002(6) 0.008(5) 0.000(6)
C7 0.034(6) 0.055(8) 0.031(6) 0.001(6) -0.001(4) 0.003(5)
C8 0.042(6) 0.065(9) 0.040(7) -0.004(6) -0.003(5) -0.011(6)
C9 0.056(8) 0.054(8) 0.050(8) -0.010(7) 0.007(6) -0.015(7)
C10 0.058(7) 0.047(8) 0.017(5) -0.001(5) 0.008(5) 0.001(6)
C11 0.030(5) 0.031(5) 0.022(5) 0.000(4) 0.004(4) -0.006(4)
C12 0.035(5) 0.036(6) 0.027(5) -0.005(4) 0.006(4) -0.004(5)
C13 0.066(8) 0.035(7) 0.038(7) 0.004(5) 0.009(6) -0.015(6)
C14 0.059(8) 0.028(6) 0.043(7) 0.004(5) -0.005(6) 0.006(6)
C15 0.047(7) 0.045(7) 0.043(7) 0.001(6) 0.000(5) 0.012(6)
C16 0.028(5) 0.044(7) 0.028(5) 0.000(5) -0.007(4) 0.000(5)
C17 0.044(6) 0.054(8) 0.046(7) -0.022(6) 0.015(5) -0.021(6)
C18 0.049(7) 0.065(9) 0.040(7) 0.000(6) 0.015(6) 0.001(7)

loop_
_atom_type_symbol
_atom_type_description
_atom_type_scat_dispersion_real
_atom_type_scat_dispersion_imag
_atom_type_scat_source
C C 0.0033 0.0016 'International Tables Vol C Tables 4.2.6.8 and 6.1.1.4'
H H 0.0000 0.0000 'International Tables Vol C Tables 4.2.6.8 and 6.1.1.4'
N N 0.0061 0.0033 'International Tables Vol C Tables 4.2.6.8 and 6.1.1.4'
Cl Cl 0.1484 0.1585 'International Tables Vol C Tables 4.2.6.8 and 6.1.1.4'
Au Au -2.0133 8.8022 'International Tables Vol C Tables 4.2.6.8 and 6.1.1.4'

loop_
_geom_angle_atom_site_label_1
_geom_angle_atom_site_label_2
_geom_angle_atom_site_label_3
_geom_angle
C1 Au1 Cl1 178.3(4)
C1 Au1 Au2 81.7(3)
Cl1 Au1 Au2 98.41(9)
C10 Au2 Cl2 176.6(4)
C10 Au2 Au1 76.9(3)
Cl2 Au2 Au1 105.44(9)
C1 N1 C2 178.4(13)
C10 N2 C11 176.9(11)
N1 C1 Au1 179.0(12)
C7 C2 C3 127.2(11)
C7 C2 N1 117.6(11)
C3 C2 N1 115.2(10)
C2 C3 C4 113.3(11)
C2 C3 C8 122.2(11)
C4 C3 C8 124.4(12)
C5 C4 C3 121.7(13)
C4 C5 C6 122.0(13)
C5 C6 C7 121.8(13)
C2 C7 C6 114.0(12)
C2 C7 C9 123.7(11)
C6 C7 C9 122.3(12)
N2 C10 Au2 177.2(10)
N2 C11 C16 117.3(9)
N2 C11 C12 118.3(9)
C16 C11 C12 124.3(10)
C13 C12 C11 115.2(10)
C13 C12 C17 123.4(11)
C11 C12 C17 121.5(10)
C14 C13 C12 123.3(12)
C13 C14 C15 120.3(11)
C16 C15 C14 119.8(12)
C11 C16 C15 117.1(11)
C11 C16 C18 122.0(11)
C15 C16 C18 120.9(11)

loop_
_geom_bond_atom_site_label_1
_geom_bond_atom_site_label_2
_geom_bond_distance
Au1 C1 1.933(13)
Au1 Cl1 2.258(3)
Au1 Au2 3.3570(11)
Au2 C10 1.928(13)
Au2 Cl2 2.256(3)
N1 C1 1.136(15)
N1 C2 1.427(14)
N2 C10 1.166(15)
N2 C11 1.369(14)
C2 C7 1.390(17)
C2 C3 1.408(16)
C3 C4 1.429(15)
C3 C8 1.494(17)
C4 C5 1.349(19)
C5 C6 1.36(2)
C6 C7 1.411(18)
C7 C9 1.496(18)
C11 C16 1.400(15)
C11 C12 1.421(14)
C12 C13 1.385(17)
C12 C17 1.485(16)
C13 C14 1.364(19)
C14 C15 1.415(19)
C15 C16 1.401(17)
C16 C18 1.477(17)
